data_7220261
loop_
_publ_author_name
'Thu\'ery, Pierre'
'Harrowfield, Jack'

_publ_section_title
;
 Solvent effects in solvo-hydrothermal synthesis of uranyl ion complexes
 with 1,3-adamantanediacetate
;
_journal_issue 21
_journal_name_full CrystEngComm
_journal_page_first 4006
_journal_paper_doi 10.1039/C5CE00401B
_journal_volume 17
_journal_year 2015
_chemical_formula_sum 'C19 H27 N O7 U'
_chemical_formula_weight 619.44
_space_group_crystal_system monoclinic
_space_group_IT_number 14
_space_group_name_Hall '-P 2ybc'
_space_group_name_H-M_alt 'P 1 21/c 1'
_symmetry_space_group_name_Hall '-P 2ybc'
_symmetry_space_group_name_H-M 'P 1 21/c 1'
_atom_sites_solution_hydrogens mixed
_audit_creation_method SHELXL-2014
_audit_update_record
;
2015-02-03 deposited with the CCDC.
2015-04-15 downloaded from the CCDC.
;
_cell_angle_alpha 90
_cell_angle_beta 106.114(3)
_cell_angle_gamma 90
_cell_formula_units_Z 4
_cell_length_a 11.9941(6)
_cell_length_b 12.8275(7)
_cell_length_c 13.8161(7)
_cell_measurement_reflns_used 73806
_cell_measurement_temperature 150(2)
_cell_measurement_theta_max 30.51
_cell_measurement_theta_min 3.08
_cell_volume 2042.15(19)
_computing_cell_refinement 'HKL2000 (Otwinowski & Minor, 1997)'
_computing_data_collection 'COLLECT (Nonius, 1998)'
_computing_data_reduction 'HKL2000 (Otwinowski & Minor, 1997)'
_computing_molecular_graphics 'SHELXTL (Sheldrick, 2008)'
_computing_publication_material 'SHELXTL (Sheldrick, 2008); PLATON (Spek, 2003)'
_computing_structure_refinement 'SHELXL-97 (Sheldrick, 2008)'
_computing_structure_solution 'SHELXT (Sheldrick, 2014)'
_diffrn_ambient_temperature 150(2)
_diffrn_measured_fraction_theta_full 0.998
_diffrn_measured_fraction_theta_max 0.999
_diffrn_measurement_device_type 'Nonius Kappa-CCD area-detector diffractometer'
_diffrn_measurement_method 'two \f and seven \w scans with 2\% steps (517 frames)'
_diffrn_radiation_monochromator graphite
_diffrn_radiation_source 'fine-focus sealed tube'
_diffrn_radiation_type MoK\a
_diffrn_radiation_wavelength 0.71073
_diffrn_reflns_av_R_equivalents 0.0498
_diffrn_reflns_av_unetI/netI 0.0599
_diffrn_reflns_laue_measured_fraction_full 0.998
_diffrn_reflns_laue_measured_fraction_max 0.999
_diffrn_reflns_limit_h_max 17
_diffrn_reflns_limit_h_min -17
_diffrn_reflns_limit_k_max 18
_diffrn_reflns_limit_k_min -18
_diffrn_reflns_limit_l_max 19
_diffrn_reflns_limit_l_min -19
_diffrn_reflns_number 73806
_diffrn_reflns_point_group_measured_fraction_full 0.998
_diffrn_reflns_point_group_measured_fraction_max 0.999
_diffrn_reflns_theta_full 25.242
_diffrn_reflns_theta_max 30.507
_diffrn_reflns_theta_min 3.084
_diffrn_standards_decay_% 0
_diffrn_standards_interval_time 0
_diffrn_standards_number 0
_exptl_absorpt_coefficient_mu 7.988
_exptl_absorpt_correction_T_max 0.415
_exptl_absorpt_correction_T_min 0.269
_exptl_absorpt_correction_type multi-scan
_exptl_absorpt_process_details 'SCALEPACK (Otwinowski & Minor, 1997)'
_exptl_crystal_colour 'translucent light yellow'
_exptl_crystal_density_diffrn 2.015
_exptl_crystal_description parallelepiped
_exptl_crystal_F_000 1184
_exptl_crystal_size_max 0.16
_exptl_crystal_size_mid 0.14
_exptl_crystal_size_min 0.11
_refine_diff_density_max 0.642
_refine_diff_density_min -1.313
_refine_diff_density_rms 0.145
_refine_ls_extinction_method none
_refine_ls_goodness_of_fit_ref 0.950
_refine_ls_hydrogen_treatment constr
_refine_ls_matrix_type full
_refine_ls_number_parameters 308
_refine_ls_number_reflns 6227
_refine_ls_number_restraints 10
_refine_ls_restrained_S_all 0.959
_refine_ls_R_factor_all 0.0504
_refine_ls_R_factor_gt 0.0281
_refine_ls_shift/su_max 0.002
_refine_ls_shift/su_mean 0.000
_refine_ls_structure_factor_coef Fsqd
_refine_ls_weighting_details 'w=1/[\s^2^(Fo^2^)+(0.0209P)^2^] where P=(Fo^2^+2Fc^2^)/3'
_refine_ls_weighting_scheme calc
_refine_ls_wR_factor_gt 0.0528
_refine_ls_wR_factor_ref 0.0568
_reflns_Friedel_coverage 0.000
_reflns_number_gt 4581
_reflns_number_total 6227
_reflns_threshold_expression 'I > 2\s(I)'
_cod_data_source_file c5ce00401b1.cif
_cod_data_source_block 2
_cod_depositor_comments 'Adding full bibliography for 7220260--7220264.cif.'
_cod_database_code 7220261
_shelx_space_group_comment
;
The symmetry employed for this shelxl refinement is uniquely defined
by the following loop, which should always be used as a source of
symmetry information in preference to the above space-group names.
They are only intended as comments.
;
_shelxl_version_number 2014-3

loop_
_space_group_symop_operation_xyz
'x, y, z'
'-x, y+1/2, -z+1/2'
'-x, -y, -z'
'x, -y-1/2, z-1/2'

loop_
_atom_site_label
_atom_site_type_symbol
_atom_site_fract_x
_atom_site_fract_y
_atom_site_fract_z
_atom_site_U_iso_or_equiv
_atom_site_adp_type
_atom_site_occupancy
_atom_site_site_symmetry_order
_atom_site_calc_flag
_atom_site_refinement_flags_posn
_atom_site_refinement_flags_adp
_atom_site_refinement_flags_occupancy
_atom_site_disorder_assembly
_atom_site_disorder_group
U1 U 0.10365(2) 0.68810(2) 0.52128(2) 0.02727(5) Uani 1 1 d . . . . .
O1 O 0.17385(19) 0.69439(17) 0.65189(16) 0.0370(6) Uani 1 1 d . . . . .
O2 O 0.0313(2) 0.68106(17) 0.39116(16) 0.0352(5) Uani 1 1 d . . . . .
O3 O 0.2208(2) 0.83112(18) 0.48372(18) 0.0389(6) Uani 1 1 d . . . . .
O4 O 0.28777(19) 0.67299(18) 0.47668(19) 0.0387(6) Uani 1 1 d . . . . .
O5 O 0.85663(18) 0.48831(18) 0.47118(16) 0.0342(5) Uani 1 1 d . . . . .
O6 O 0.93061(17) 0.63127(18) 0.55465(15) 0.0332(5) Uani 1 1 d . . . . .
O7 O 0.00692(19) 0.84474(18) 0.53824(16) 0.0348(5) Uani 1 1 d . . . . .
C1 C 0.4589(2) 0.7465(2) 0.3713(2) 0.0261(6) Uani 1 1 d . . . . .
C2 C 0.5504(2) 0.7030(2) 0.4642(2) 0.0246(6) Uani 1 1 d . . . . .
H2A H 0.5873 0.7615 0.5081 0.030 Uiso 1 1 calc R U . . .
H2B H 0.5116 0.6578 0.5031 0.030 Uiso 1 1 calc R U . . .
C3 C 0.6442(2) 0.6399(3) 0.4339(2) 0.0238(6) Uani 1 1 d . . . . .
C4 C 0.5839(2) 0.5490(2) 0.3656(2) 0.0292(7) Uani 1 1 d . . . . .
H4A H 0.6426 0.5070 0.3448 0.035 Uiso 1 1 calc R U . . .
H4B H 0.5443 0.5032 0.4033 0.035 Uiso 1 1 calc R U . . .
C5 C 0.4948(3) 0.5927(3) 0.2717(2) 0.0315(7) Uani 1 1 d . . . . .
H5 H 0.4566 0.5336 0.2278 0.038 Uiso 1 1 calc R U . . .
C6 C 0.4025(3) 0.6557(3) 0.3035(2) 0.0303(7) Uani 1 1 d . . . . .
H6A H 0.3448 0.6829 0.2430 0.036 Uiso 1 1 calc R U . . .
H6B H 0.3616 0.6100 0.3402 0.036 Uiso 1 1 calc R U . . .
C7 C 0.5227(3) 0.8155(2) 0.3131(2) 0.0322(7) Uani 1 1 d . . . . .
H7A H 0.4661 0.8449 0.2531 0.039 Uiso 1 1 calc R U . . .
H7B H 0.5603 0.8743 0.3565 0.039 Uiso 1 1 calc R U . . .
C8 C 0.6150(3) 0.7532(3) 0.2800(2) 0.0350(8) Uani 1 1 d . . . . .
H8 H 0.6546 0.7994 0.2414 0.042 Uiso 1 1 calc R U . . .
C9 C 0.7041(3) 0.7100(2) 0.3734(2) 0.0279(7) Uani 1 1 d . . . . .
H9A H 0.7435 0.7684 0.4163 0.033 Uiso 1 1 calc R U . . .
H9B H 0.7637 0.6693 0.3525 0.033 Uiso 1 1 calc R U . . .
C10 C 0.5559(3) 0.6618(3) 0.2132(2) 0.0398(9) Uani 1 1 d . . . . .
H10A H 0.4989 0.6889 0.1522 0.048 Uiso 1 1 calc R U . . .
H10B H 0.6147 0.6207 0.1917 0.048 Uiso 1 1 calc R U . . .
C11 C 0.3702(3) 0.8157(2) 0.4018(3) 0.0329(7) Uani 1 1 d . . . . .
H11A H 0.4137 0.8731 0.4436 0.039 Uiso 1 1 calc R U . . .
H11B H 0.3205 0.8478 0.3395 0.039 Uiso 1 1 calc R U . . .
C12 C 0.2907(3) 0.7692(3) 0.4582(2) 0.0322(7) Uani 1 1 d . . . . .
C13 C 0.7302(2) 0.5986(2) 0.5313(2) 0.0272(7) Uani 1 1 d . . . . .
H13A H 0.7402 0.6524 0.5845 0.033 Uiso 1 1 calc R U . . .
H13B H 0.6963 0.5361 0.5542 0.033 Uiso 1 1 calc R U . . .
C14 C 0.8478(2) 0.5706(3) 0.5193(2) 0.0277(7) Uani 1 1 d . . . . .
N1A N -0.0549(4) 0.9525(4) 0.6423(3) 0.0373(13) Uani 0.650(6) 1 d D . P A 1
C15A C 0.0258(6) 0.9179(6) 0.6016(5) 0.0297(16) Uani 0.650(6) 1 d D . P A 1
C16A C 0.1339(14) 0.9791(11) 0.6376(16) 0.046(3) Uani 0.650(6) 1 d . . P A 1
H16A H 0.1572 1.0116 0.5836 0.055 Uiso 0.650(6) 1 d R U P A 1
H16B H 0.1960 0.9355 0.6752 0.055 Uiso 0.650(6) 1 d R U P A 1
C17A C 0.1063(5) 1.0599(6) 0.7073(5) 0.074(2) Uani 0.650(6) 1 d D . P A 1
H17A H 0.1139 1.1283 0.6815 0.088 Uiso 0.650(6) 1 d R U P A 1
H17B H 0.1587 1.0548 0.7738 0.088 Uiso 0.650(6) 1 d R U P A 1
C18A C -0.0170(9) 1.0409(15) 0.7144(14) 0.049(4) Uani 0.650(6) 1 d D . P A 1
H18A H -0.0191 1.0243 0.7817 0.059 Uiso 0.650(6) 1 d R U P A 1
H18B H -0.0637 1.1018 0.6915 0.059 Uiso 0.650(6) 1 d R U P A 1
C19A C -0.1675(6) 0.9085(7) 0.6274(7) 0.049(2) Uani 0.650(6) 1 d . . P A 1
H19A H -0.1765 0.8512 0.5809 0.074 Uiso 0.650(6) 1 d R U P A 1
H19B H -0.1801 0.8844 0.6894 0.074 Uiso 0.650(6) 1 d R U P A 1
H19C H -0.2230 0.9619 0.5988 0.074 Uiso 0.650(6) 1 d R U P A 1
N1B N 0.0443(7) 0.9793(7) 0.6514(6) 0.035(2) Uani 0.350(6) 1 d D . P A 2
C15B C -0.0174(9) 0.8950(9) 0.6056(10) 0.028(3) Uani 0.350(6) 1 d D . P A 2
C16B C -0.1181(11) 0.8781(12) 0.6479(10) 0.039(3) Uani 0.350(6) 1 d . . P A 2
H16C H -0.1880 0.8720 0.5936 0.046 Uiso 0.350(6) 1 d R U P A 2
H16D H -0.1089 0.8167 0.6893 0.046 Uiso 0.350(6) 1 d R U P A 2
C17B C -0.1244(9) 0.9773(9) 0.7088(8) 0.052(3) Uani 0.350(6) 1 d D . P A 2
H17C H -0.1803 1.0267 0.6716 0.062 Uiso 0.350(6) 1 d R U P A 2
H17D H -0.1417 0.9613 0.7710 0.062 Uiso 0.350(6) 1 d R U P A 2
C18B C -0.0062(17) 1.025(3) 0.717(3) 0.048(8) Uani 0.350(6) 1 d D U P A 2
H18C H 0.0392 1.0039 0.7834 0.057 Uiso 0.350(6) 1 d R U P A 2
H18D H -0.0082 1.0998 0.7153 0.057 Uiso 0.350(6) 1 d R U P A 2
C19B C 0.154(3) 1.009(2) 0.643(3) 0.046(6) Uani 0.350(6) 1 d . . P A 2
H19D H 0.1618 0.9666 0.5881 0.069 Uiso 0.350(6) 1 d R U P A 2
H19E H 0.1524 1.0814 0.6248 0.069 Uiso 0.350(6) 1 d R U P A 2
H19F H 0.2186 0.9966 0.7012 0.069 Uiso 0.350(6) 1 d R U P A 2

loop_
_atom_site_aniso_label
_atom_site_aniso_U_11
_atom_site_aniso_U_22
_atom_site_aniso_U_33
_atom_site_aniso_U_23
_atom_site_aniso_U_13
_atom_site_aniso_U_12
U1 0.01831(6) 0.02986(8) 0.03385(7) -0.00154(5) 0.00759(5) 0.00100(5)
O1 0.0262(12) 0.0475(17) 0.0325(12) -0.0042(11) 0.0003(9) -0.0046(10)
O2 0.0331(12) 0.0404(15) 0.0318(12) -0.0017(10) 0.0085(10) 0.0039(10)
O3 0.0316(12) 0.0322(14) 0.0589(15) -0.0016(11) 0.0224(12) 0.0037(10)
O4 0.0270(12) 0.0366(15) 0.0581(15) 0.0071(11) 0.0213(11) 0.0065(11)
O5 0.0224(10) 0.0312(13) 0.0510(14) 0.0005(11) 0.0132(10) 0.0029(10)
O6 0.0205(11) 0.0408(15) 0.0371(12) -0.0003(11) 0.0059(10) -0.0030(10)
O7 0.0285(12) 0.0336(13) 0.0430(13) -0.0061(11) 0.0110(11) 0.0049(11)
C1 0.0225(15) 0.0234(17) 0.0336(16) 0.0038(13) 0.0096(13) 0.0015(13)
C2 0.0203(14) 0.0260(18) 0.0290(15) -0.0022(13) 0.0093(12) -0.0013(12)
C3 0.0184(13) 0.0312(18) 0.0230(14) 0.0009(13) 0.0075(12) 0.0011(13)
C4 0.0231(15) 0.0288(18) 0.0357(17) -0.0031(14) 0.0084(13) 0.0031(13)
C5 0.0253(16) 0.035(2) 0.0301(16) -0.0087(14) 0.0007(13) 0.0024(14)
C6 0.0235(15) 0.0327(18) 0.0304(16) 0.0019(14) 0.0001(13) -0.0024(14)
C7 0.0262(16) 0.0333(19) 0.0373(17) 0.0089(15) 0.0088(14) 0.0023(14)
C8 0.0320(18) 0.043(2) 0.0336(18) 0.0124(16) 0.0155(15) 0.0027(16)
C9 0.0235(15) 0.0308(19) 0.0326(16) 0.0039(13) 0.0131(13) 0.0005(13)
C10 0.0363(19) 0.058(2) 0.0248(16) 0.0040(16) 0.0079(14) 0.0121(18)
C11 0.0263(16) 0.0280(19) 0.0452(19) 0.0061(15) 0.0115(14) 0.0076(14)
C12 0.0194(15) 0.035(2) 0.0428(18) 0.0032(16) 0.0095(14) 0.0008(14)
C13 0.0206(14) 0.0327(19) 0.0292(15) 0.0032(13) 0.0084(12) 0.0010(13)
C14 0.0208(14) 0.0337(18) 0.0284(15) 0.0089(14) 0.0063(12) 0.0036(14)
N1A 0.032(3) 0.043(3) 0.038(3) -0.004(2) 0.012(2) 0.000(2)
C15A 0.021(4) 0.028(4) 0.035(3) 0.006(3) 0.000(3) 0.003(3)
C16A 0.029(6) 0.049(8) 0.051(5) -0.005(6) -0.005(5) 0.007(5)
C17A 0.057(4) 0.089(6) 0.077(5) -0.046(4) 0.022(4) -0.031(4)
C18A 0.060(6) 0.045(7) 0.042(6) -0.029(6) 0.015(4) 0.007(5)
C19A 0.036(4) 0.054(6) 0.067(5) -0.011(4) 0.028(4) -0.009(3)
N1B 0.036(6) 0.037(6) 0.028(5) 0.004(4) 0.002(4) 0.002(4)
C15B 0.012(6) 0.035(8) 0.035(6) 0.003(5) 0.004(5) 0.006(5)
C16B 0.046(8) 0.045(9) 0.036(7) -0.008(5) 0.029(7) 0.013(7)
C17B 0.071(8) 0.046(7) 0.048(6) 0.002(5) 0.033(6) 0.017(6)
C18B 0.061(10) 0.033(9) 0.049(11) 0.008(7) 0.015(7) 0.001(7)
C19B 0.034(10) 0.051(14) 0.042(8) -0.007(11) -0.006(7) -0.012(9)

loop_
_atom_type_symbol
_atom_type_description
_atom_type_scat_dispersion_real
_atom_type_scat_dispersion_imag
_atom_type_scat_source
C C 0.0033 0.0016 'International Tables Vol C Tables 4.2.6.8 and 6.1.1.4'
H H 0.0000 0.0000 'International Tables Vol C Tables 4.2.6.8 and 6.1.1.4'
N N 0.0061 0.0033 'International Tables Vol C Tables 4.2.6.8 and 6.1.1.4'
O O 0.0106 0.0060 'International Tables Vol C Tables 4.2.6.8 and 6.1.1.4'
U U -9.6767 9.6646 'International Tables Vol C Tables 4.2.6.8 and 6.1.1.4'

loop_
_geom_angle_atom_site_label_1
_geom_angle_atom_site_label_2
_geom_angle_atom_site_label_3
_geom_angle
_geom_angle_site_symmetry_1
_geom_angle_site_symmetry_3
O2 U1 O1 179.04(9) . .
O2 U1 O5 91.87(9) . 3_666
O1 U1 O5 87.98(9) . 3_666
O2 U1 O6 88.45(9) . 1_455
O1 U1 O6 90.58(9) . 1_455
O5 U1 O6 82.54(8) 3_666 1_455
O2 U1 O7 91.63(9) . .
O1 U1 O7 88.16(9) . .
O5 U1 O7 158.32(8) 3_666 .
O6 U1 O7 76.18(8) 1_455 .
O2 U1 O3 88.35(9) . .
O1 U1 O3 92.49(9) . .
O5 U1 O3 128.30(7) 3_666 .
O6 U1 O3 149.09(8) 1_455 .
O7 U1 O3 73.19(8) . .
O2 U1 O4 87.85(9) . .
O1 U1 O4 93.04(10) . .
O5 U1 O4 75.27(7) 3_666 .
O6 U1 O4 157.36(8) 1_455 .
O7 U1 O4 126.25(8) . .
O3 U1 O4 53.06(7) . .
C12 O3 U1 93.0(2) . .
C12 O4 U1 92.93(18) . .
C14 O5 U1 147.0(2) . 3_666
C14 O6 U1 139.62(19) . 1_655
C15B O7 U1 138.2(7) . .
C15A O7 U1 134.7(3) . .
C6 C1 C11 112.8(2) . .
C6 C1 C7 108.6(2) . .
C11 C1 C7 107.1(3) . .
C6 C1 C2 109.0(3) . .
C11 C1 C2 111.7(2) . .
C7 C1 C2 107.5(2) . .
C3 C2 C1 111.7(2) . .
C3 C2 H2A 109.3 . .
C1 C2 H2A 109.3 . .
C3 C2 H2B 109.3 . .
C1 C2 H2B 109.3 . .
H2A C2 H2B 107.9 . .
C9 C3 C2 109.2(2) . .
C9 C3 C13 112.0(2) . .
C2 C3 C13 107.8(2) . .
C9 C3 C4 108.6(2) . .
C2 C3 C4 108.0(2) . .
C13 C3 C4 111.1(3) . .
C5 C4 C3 109.7(3) . .
C5 C4 H4A 109.7 . .
C3 C4 H4A 109.7 . .
C5 C4 H4B 109.7 . .
C3 C4 H4B 109.7 . .
H4A C4 H4B 108.2 . .
C10 C5 C6 109.8(3) . .
C10 C5 C4 109.6(3) . .
C6 C5 C4 109.8(2) . .
C10 C5 H5 109.2 . .
C6 C5 H5 109.2 . .
C4 C5 H5 109.2 . .
C1 C6 C5 110.3(2) . .
C1 C6 H6A 109.6 . .
C5 C6 H6A 109.6 . .
C1 C6 H6B 109.6 . .
C5 C6 H6B 109.6 . .
H6A C6 H6B 108.1 . .
C8 C7 C1 111.2(3) . .
C8 C7 H7A 109.4 . .
C1 C7 H7A 109.4 . .
C8 C7 H7B 109.4 . .
C1 C7 H7B 109.4 . .
H7A C7 H7B 108.0 . .
C9 C8 C7 109.2(2) . .
C9 C8 C10 109.1(3) . .
C7 C8 C10 109.0(3) . .
C9 C8 H8 109.9 . .
C7 C8 H8 109.9 . .
C10 C8 H8 109.9 . .
C8 C9 C3 110.4(2) . .
C8 C9 H9A 109.6 . .
C3 C9 H9A 109.6 . .
C8 C9 H9B 109.6 . .
C3 C9 H9B 109.6 . .
H9A C9 H9B 108.1 . .
C5 C10 C8 109.7(2) . .
C5 C10 H10A 109.7 . .
C8 C10 H10A 109.7 . .
C5 C10 H10B 109.7 . .
C8 C10 H10B 109.7 . .
H10A C10 H10B 108.2 . .
C12 C11 C1 119.9(3) . .
C12 C11 H11A 107.4 . .
C1 C11 H11A 107.4 . .
C12 C11 H11B 107.4 . .
C1 C11 H11B 107.4 . .
H11A C11 H11B 106.9 . .
O4 C12 O3 119.7(3) . .
O4 C12 C11 123.2(3) . .
O3 C12 C11 117.0(3) . .
C14 C13 C3 113.8(2) . .
C14 C13 H13A 108.8 . .
C3 C13 H13A 108.8 . .
C14 C13 H13B 108.8 . .
C3 C13 H13B 108.8 . .
H13A C13 H13B 107.7 . .
O6 C14 O5 123.4(3) . .
O6 C14 C13 118.4(3) . .
O5 C14 C13 118.2(3) . .
C15A N1A C19A 125.5(6) . .
C15A N1A C18A 114.5(6) . .
C19A N1A C18A 119.8(6) . .
O7 C15A N1A 122.2(6) . .
O7 C15A C16A 126.9(9) . .
N1A C15A C16A 110.8(10) . .
C15A C16A C17A 104.6(12) . .
C15A C16A H16A 112.7 . .
C17A C16A H16A 111.0 . .
C15A C16A H16B 110.4 . .
C17A C16A H16B 109.1 . .
H16A C16A H16B 108.9 . .
C16A C17A C18A 108.6(9) . .
C16A C17A H17A 109.2 . .
C18A C17A H17A 111.2 . .
C16A C17A H17B 111.3 . .
C18A C17A H17B 108.4 . .
H17A C17A H17B 108.2 . .
N1A C18A C17A 101.4(9) . .
N1A C18A H18A 113.0 . .
C17A C18A H18A 112.6 . .
N1A C18A H18B 110.7 . .
C17A C18A H18B 109.6 . .
H18A C18A H18B 109.2 . .
N1A C19A H19A 109.0 . .
N1A C19A H19B 112.0 . .
H19A C19A H19B 109.4 . .
N1A C19A H19C 107.3 . .
H19A C19A H19C 109.5 . .
H19B C19A H19C 109.5 . .
C18B N1B C15B 111.6(11) . .
C18B N1B C19B 122.6(18) . .
C15B N1B C19B 125.3(16) . .
O7 C15B N1B 123.7(10) . .
O7 C15B C16B 127.3(10) . .
N1B C15B C16B 109.0(10) . .
C15B C16B C17B 105.2(11) . .
C15B C16B H16C 109.3 . .
C17B C16B H16C 109.3 . .
C15B C16B H16D 112.3 . .
C17B C16B H16D 111.5 . .
H16C C16B H16D 109.2 . .
C18B C17B C16B 100.9(15) . .
C18B C17B H17C 105.9 . .
C16B C17B H17C 112.7 . .
C18B C17B H17D 116.4 . .
C16B C17B H17D 111.7 . .
H17C C17B H17D 109.1 . .
N1B C18B C17B 111(2) . .
N1B C18B H18C 106.0 . .
C17B C18B H18C 103.4 . .
N1B C18B H18D 115.0 . .
C17B C18B H18D 112.6 . .
H18C C18B H18D 108.1 . .
N1B C19B H19D 102.1 . .
N1B C19B H19E 109.4 . .
H19D C19B H19E 109.5 . .
N1B C19B H19F 116.5 . .
H19D C19B H19F 109.5 . .
H19E C19B H19F 109.5 . .

loop_
_geom_bond_atom_site_label_1
_geom_bond_atom_site_label_2
_geom_bond_distance
_geom_bond_site_symmetry_2
U1 O2 1.768(2) .
U1 O1 1.769(2) .
U1 O5 2.309(2) 3_666
U1 O6 2.363(2) 1_455
U1 O7 2.364(2) .
U1 O3 2.452(2) .
U1 O4 2.459(2) .
O3 C12 1.274(4) .
O4 C12 1.263(4) .
O5 C14 1.268(4) .
O5 U1 2.309(2) 3_666
O6 C14 1.249(4) .
O6 U1 2.363(2) 1_655
O7 C15B 1.231(12) .
O7 C15A 1.260(7) .
C1 C6 1.529(4) .
C1 C11 1.532(4) .
C1 C7 1.536(4) .
C1 C2 1.543(4) .
C2 C3 1.535(4) .
C2 H2A 0.9900 .
C2 H2B 0.9900 .
C3 C9 1.535(4) .
C3 C13 1.544(4) .
C3 C4 1.547(4) .
C4 C5 1.540(4) .
C4 H4A 0.9900 .
C4 H4B 0.9900 .
C5 C10 1.518(4) .
C5 C6 1.530(4) .
C5 H5 1.0000 .
C6 H6A 0.9900 .
C6 H6B 0.9900 .
C7 C8 1.535(4) .
C7 H7A 0.9900 .
C7 H7B 0.9900 .
C8 C9 1.534(4) .
C8 C10 1.538(5) .
C8 H8 1.0000 .
C9 H9A 0.9900 .
C9 H9B 0.9900 .
C10 H10A 0.9900 .
C10 H10B 0.9900 .
C11 C12 1.512(4) .
C11 H11A 0.9900 .
C11 H11B 0.9900 .
C13 C14 1.509(4) .
C13 H13A 0.9900 .
C13 H13B 0.9900 .
N1A C15A 1.324(6) .
N1A C19A 1.426(8) .
N1A C18A 1.495(16) .
C15A C16A 1.478(14) .
C16A C17A 1.51(2) .
C16A H16A 0.9612 .
C17A C18A 1.528(8) .
C17A H17A 0.9619 .
C17A H17B 0.9603 .
C18A H18A 0.9612 .
C18A H18B 0.9614 .
C19A H19A 0.9617 .
C19A H19B 0.9609 .
C19A H19C 0.9610 .
N1B C18B 1.36(3) .
N1B C15B 1.363(9) .
N1B C19B 1.40(3) .
C15B C16B 1.497(16) .
C16B C17B 1.538(17) .
C16B H16C 0.9601 .
C16B H16D 0.9619 .
C17B C18B 1.518(10) .
C17B H17C 0.9609 .
C17B H17D 0.9610 .
C18B H18C 0.9610 .
C18B H18D 0.9621 .
C19B H19D 0.9613 .
C19B H19E 0.9622 .
C19B H19F 0.9603 .
